data_7004248
loop_
_publ_author_name
'Iovine, Peter M.'
'Gyselbrecht, Charles R.'
'Perttu, Emily K.'
'Klick, Cole'
'Neuwelt, Alexander'
'Loera, Jason'
'DiPasquale, Antonio G.'
'Rheingold, Arnold L.'
'Kua, Jeremy'

_publ_section_title
;
 Hetero-arylboroxines: the first rational synthesis, X-ray
 crystallographic and computational analysis
;
_journal_issue 29
_journal_name_full 'Dalton Transactions'
_journal_page_first 3791
_journal_page_last 3794
_journal_paper_doi 10.1039/b804705g
_journal_year 2008
_chemical_formula_sum 'C23 H26 B3 N O5'
_chemical_formula_weight 428.88
_chemical_name_common SN49B
_chemical_name_systematic
;
?
;
_space_group.centring_type P

_space_group_IT_number 14
_space_group.IT_number 14

_symmetry_cell_setting monoclinic
_symmetry_space_group_name_Hall '-P 2yn'
_symmetry_space_group_name_H-M 'P 1 21/n 1'
_atom_sites_solution_hydrogens geom
_atom_sites_solution_primary direct
_atom_sites_solution_secondary difmap
_audit_creation_method SHELXL-97
_cell_angle_alpha 90.00
_cell_angle_beta 112.252(2)
_cell_angle_gamma 90.00
_cell_formula_units_Z 4
_cell_length_a 12.8312(13)
_cell_length_b 12.0846(12)
_cell_length_c 15.7327(16)
_cell_measurement_reflns_used 3069
_cell_measurement_temperature 100(2)
_cell_measurement_theta_max 26.81
_cell_measurement_theta_min 2.19
_cell_volume 2257.8(4)
_computing_cell_refinement 'Bruker SMART'
_computing_data_collection 'Bruker SMART'
_computing_data_reduction 'Bruker SAINT'
_computing_molecular_graphics ORTEP-32
_computing_publication_material WinGX
_computing_structure_refinement SHELXL-97
_computing_structure_solution SIR-2004
_diffrn_ambient_temperature 100(2)
_diffrn_measured_fraction_theta_full 0.981
_diffrn_measured_fraction_theta_max 0.886
_diffrn_measurement_device_type 'CCD area detector'
_diffrn_measurement_method 'phi and omega scans'
_diffrn_radiation_monochromator graphite
_diffrn_radiation_source 'fine-focus sealed tube'
_diffrn_radiation_type MoK\a
_diffrn_radiation_wavelength 0.71073
_diffrn_reflns_av_R_equivalents 0.0263
_diffrn_reflns_av_sigmaI/netI 0.0471
_diffrn_reflns_limit_h_max 16
_diffrn_reflns_limit_h_min -10
_diffrn_reflns_limit_k_max 15
_diffrn_reflns_limit_k_min -15
_diffrn_reflns_limit_l_max 12
_diffrn_reflns_limit_l_min -20
_diffrn_reflns_number 9555
_diffrn_reflns_theta_full 25.00
_diffrn_reflns_theta_max 28.27
_diffrn_reflns_theta_min 1.76
_exptl_absorpt_coefficient_mu 0.086
_exptl_absorpt_correction_T_max 0.9898
_exptl_absorpt_correction_T_min 0.9831
_exptl_absorpt_correction_type multi-scan
_exptl_absorpt_process_details SADABS
_exptl_crystal_colour colorless
_exptl_crystal_density_diffrn 1.262
_exptl_crystal_density_method 'not measured'
_exptl_crystal_description block
_exptl_crystal_F_000 904
_exptl_crystal_size_max 0.20
_exptl_crystal_size_mid 0.16
_exptl_crystal_size_min 0.12
_refine_diff_density_max 0.318
_refine_diff_density_min -0.258
_refine_diff_density_rms 0.052
_refine_ls_extinction_method none
_refine_ls_goodness_of_fit_ref 1.005
_refine_ls_hydrogen_treatment constr
_refine_ls_matrix_type full
_refine_ls_number_parameters 293
_refine_ls_number_reflns 4959
_refine_ls_number_restraints 0
_refine_ls_restrained_S_all 1.005
_refine_ls_R_factor_all 0.0758
_refine_ls_R_factor_gt 0.0506
_refine_ls_shift/su_max 0.000
_refine_ls_shift/su_mean 0.000
_refine_ls_structure_factor_coef Fsqd
_refine_ls_weighting_details 'calc w=1/[\s^2^(Fo^2^)+(0.0799P)^2^+0.0000P] where P=(Fo^2^+2Fc^2^)/3'
_refine_ls_weighting_scheme calc
_refine_ls_wR_factor_gt 0.1255
_refine_ls_wR_factor_ref 0.1378
_reflns_number_gt 3455
_reflns_number_total 4959
_reflns_threshold_expression >2sigma(I)
_cod_data_source_file b804705g.txt
_cod_data_source_block Iovinecompd3b
_cod_depositor_comments
;
The following automatic conversions were performed:
'_symmetry_cell_setting' value 'Monoclinic' changed to 'monoclinic'
according to '/home/saulius/struct/CIF-dictionaries/cif_core.dic'
dictionary named 'cif_core.dic' version 2.4.1 from 2010-06-29.

Automatic conversion script
Id: cif_fix_enum 1527 2010-12-29 10:47:43Z saulius 

The following automatic conversions were performed:

'_space_group.centring_type' value 'primitive' was replaced with the
value 'P' as specified in the replacement file
'/home/antanas/src/cod-tools/trunk/data/replacement-values/replacement_values.lst'.

Automatic conversion script
Id: cif_fix_values 5642 2017-10-24 12:04:52Z antanas 
;
_cod_original_sg_symbol_H-M P2(1)/n
_cod_database_code 7004248

loop_
_symmetry_equiv_pos_as_xyz
'x, y, z'
'-x+1/2, y+1/2, -z+1/2'
'-x, -y, -z'
'x-1/2, -y-1/2, z-1/2'

loop_
_atom_site_label
_atom_site_type_symbol
_atom_site_fract_x
_atom_site_fract_y
_atom_site_fract_z
_atom_site_U_iso_or_equiv
_atom_site_adp_type
_atom_site_occupancy
_atom_site_symmetry_multiplicity
_atom_site_calc_flag
_atom_site_refinement_flags
_atom_site_disorder_assembly
_atom_site_disorder_group
C1 C 0.21223(12) 0.02019(12) 0.62322(11) 0.0234(3) Uani 1 1 d . . .
C2 C 0.20921(13) 0.02091(13) 0.71022(12) 0.0280(4) Uani 1 1 d . . .
H2 H 0.2518 0.0744 0.7538 0.034 Uiso 1 1 calc R . .
C3 C 0.14458(14) -0.05572(14) 0.73452(12) 0.0320(4) Uani 1 1 d . . .
H3 H 0.1432 -0.0542 0.7945 0.038 Uiso 1 1 calc R . .
C4 C 0.08229(15) -0.13416(15) 0.67182(13) 0.0384(4) Uani 1 1 d . . .
H4 H 0.0386 -0.1866 0.6889 0.046 Uiso 1 1 calc R . .
C5 C 0.08348(15) -0.13632(15) 0.58404(13) 0.0381(4) Uani 1 1 d . . .
H5 H 0.0408 -0.1898 0.5406 0.046 Uiso 1 1 calc R . .
C6 C 0.14792(13) -0.05911(13) 0.56095(12) 0.0280(4) Uani 1 1 d . . .
C7 C 0.15830(14) -0.04931(14) 0.46921(12) 0.0323(4) Uani 1 1 d . . .
H7A H 0.1587 -0.1233 0.4423 0.039 Uiso 1 1 calc R . .
H7B H 0.0953 -0.0055 0.4259 0.039 Uiso 1 1 calc R . .
C8 C 0.36089(15) -0.07453(14) 0.52169(13) 0.0383(5) Uani 1 1 d . . .
H8A H 0.3528 -0.1266 0.4718 0.057 Uiso 1 1 calc R . .
H8B H 0.3568 -0.1150 0.5743 0.057 Uiso 1 1 calc R . .
H8C H 0.4338 -0.0368 0.5400 0.057 Uiso 1 1 calc R . .
C9 C 0.27106(16) 0.06503(14) 0.40676(12) 0.0371(4) Uani 1 1 d . . .
H9A H 0.3423 0.1051 0.4225 0.056 Uiso 1 1 calc R . .
H9B H 0.2082 0.1173 0.3837 0.056 Uiso 1 1 calc R . .
H9C H 0.2643 0.0099 0.3593 0.056 Uiso 1 1 calc R . .
C10 C 0.57866(12) 0.22153(12) 0.67912(11) 0.0230(3) Uani 1 1 d . . .
C11 C 0.64014(13) 0.31272(13) 0.66861(11) 0.0258(4) Uani 1 1 d . . .
H11 H 0.6011 0.3715 0.6293 0.031 Uiso 1 1 calc R . .
C12 C 0.75490(13) 0.31996(13) 0.71322(11) 0.0280(4) Uani 1 1 d . . .
H12 H 0.7943 0.3823 0.7038 0.034 Uiso 1 1 calc R . .
C13 C 0.81313(12) 0.23582(13) 0.77219(11) 0.0264(4) Uani 1 1 d . . .
C14 C 0.75547(13) 0.14414(13) 0.78502(11) 0.0278(4) Uani 1 1 d . . .
H14 H 0.7947 0.0864 0.8254 0.033 Uiso 1 1 calc R . .
C15 C 0.63989(13) 0.13810(13) 0.73805(11) 0.0263(4) Uani 1 1 d . . .
H15 H 0.6010 0.0747 0.7463 0.032 Uiso 1 1 calc R . .
C16 C 0.99068(16) 0.16291(16) 0.86939(16) 0.0527(6) Uani 1 1 d . . .
H16A H 0.9680 0.1496 0.9214 0.079 Uiso 1 1 calc R . .
H16B H 1.0709 0.1817 0.8923 0.079 Uiso 1 1 calc R . .
H16C H 0.9772 0.0960 0.8315 0.079 Uiso 1 1 calc R . .
C17 C 0.20570(13) 0.40132(12) 0.49568(11) 0.0228(3) Uani 1 1 d . . .
C18 C 0.09162(13) 0.40094(13) 0.44027(11) 0.0252(4) Uani 1 1 d . . .
H18 H 0.0527 0.3322 0.4279 0.030 Uiso 1 1 calc R . .
C19 C 0.03225(13) 0.49618(13) 0.40239(11) 0.0263(4) Uani 1 1 d . . .
H19 H -0.0453 0.4923 0.3639 0.032 Uiso 1 1 calc R . .
C20 C 0.08706(13) 0.59696(13) 0.42126(11) 0.0264(4) Uani 1 1 d . . .
C21 C 0.20101(14) 0.60079(13) 0.47782(12) 0.0341(4) Uani 1 1 d . . .
H21 H 0.2389 0.6699 0.4923 0.041 Uiso 1 1 calc R . .
C22 C 0.25843(14) 0.50449(13) 0.51270(12) 0.0303(4) Uani 1 1 d . . .
H22 H 0.3365 0.5084 0.5496 0.036 Uiso 1 1 calc R . .
C23 C -0.07524(14) 0.69600(14) 0.32383(13) 0.0362(4) Uani 1 1 d . . .
H23A H -0.0804 0.6513 0.2704 0.054 Uiso 1 1 calc R . .
H23B H -0.0992 0.7719 0.3041 0.054 Uiso 1 1 calc R . .
H23C H -0.1241 0.6643 0.3526 0.054 Uiso 1 1 calc R . .
B1 B 0.27825(15) 0.09621(14) 0.57698(13) 0.0241(4) Uani 1 1 d . . .
B2 B 0.44917(15) 0.21100(14) 0.62783(13) 0.0239(4) Uani 1 1 d . . .
B3 B 0.27156(15) 0.29382(14) 0.53721(12) 0.0224(4) Uani 1 1 d . . .
N1 N 0.26861(12) 0.00873(11) 0.48964(10) 0.0286(3) Uani 1 1 d . . .
O1 O 0.39682(9) 0.11440(9) 0.62954(8) 0.0288(3) Uani 1 1 d . . .
O2 O 0.38828(8) 0.30131(8) 0.58028(8) 0.0257(3) Uani 1 1 d . . .
O3 O 0.21845(8) 0.19654(8) 0.53403(7) 0.0246(3) Uani 1 1 d . . .
O4 O 0.92682(9) 0.25169(10) 0.81578(9) 0.0373(3) Uani 1 1 d . . .
O5 O 0.03835(10) 0.69671(9) 0.38839(8) 0.0355(3) Uani 1 1 d . . .

loop_
_atom_site_aniso_label
_atom_site_aniso_U_11
_atom_site_aniso_U_22
_atom_site_aniso_U_33
_atom_site_aniso_U_23
_atom_site_aniso_U_13
_atom_site_aniso_U_12
C1 0.0212(8) 0.0206(8) 0.0271(9) 0.0010(6) 0.0077(7) 0.0027(6)
C2 0.0257(8) 0.0263(9) 0.0285(9) 0.0007(7) 0.0063(7) 0.0041(7)
C3 0.0346(9) 0.0369(10) 0.0268(9) 0.0057(8) 0.0143(8) 0.0032(8)
C4 0.0391(10) 0.0395(10) 0.0408(11) 0.0052(9) 0.0198(9) -0.0103(8)
C5 0.0449(11) 0.0334(10) 0.0376(11) -0.0063(8) 0.0174(9) -0.0162(8)
C6 0.0294(9) 0.0256(9) 0.0302(9) 0.0007(7) 0.0125(7) -0.0016(7)
C7 0.0392(10) 0.0267(9) 0.0330(10) -0.0062(7) 0.0157(8) -0.0096(7)
C8 0.0464(11) 0.0272(9) 0.0509(12) 0.0034(8) 0.0295(10) 0.0083(8)
C9 0.0527(11) 0.0320(10) 0.0367(11) 0.0009(8) 0.0282(9) -0.0017(8)
C10 0.0225(8) 0.0236(8) 0.0243(9) -0.0018(6) 0.0105(7) 0.0017(6)
C11 0.0247(8) 0.0226(8) 0.0282(9) 0.0004(7) 0.0079(7) 0.0032(6)
C12 0.0258(8) 0.0227(8) 0.0344(10) -0.0017(7) 0.0104(7) -0.0034(6)
C13 0.0208(8) 0.0263(8) 0.0287(9) -0.0061(7) 0.0058(7) 0.0019(6)
C14 0.0281(9) 0.0260(9) 0.0264(9) 0.0024(7) 0.0069(7) 0.0059(7)
C15 0.0265(8) 0.0235(8) 0.0306(9) 0.0002(7) 0.0128(7) 0.0009(7)
C16 0.0273(10) 0.0343(11) 0.0729(16) 0.0011(10) -0.0078(10) 0.0054(8)
C17 0.0234(8) 0.0227(8) 0.0225(8) 0.0003(6) 0.0087(7) -0.0004(6)
C18 0.0239(8) 0.0211(8) 0.0303(9) -0.0011(6) 0.0098(7) -0.0030(6)
C19 0.0213(8) 0.0270(9) 0.0292(9) -0.0009(7) 0.0081(7) -0.0019(7)
C20 0.0292(9) 0.0232(8) 0.0246(9) 0.0020(6) 0.0076(7) 0.0029(7)
C21 0.0321(9) 0.0210(8) 0.0370(11) 0.0012(7) -0.0008(8) -0.0066(7)
C22 0.0247(8) 0.0254(9) 0.0320(10) 0.0023(7) 0.0009(7) -0.0039(7)
C23 0.0306(9) 0.0325(10) 0.0398(11) 0.0060(8) 0.0069(8) 0.0093(8)
B1 0.0245(9) 0.0203(9) 0.0282(10) -0.0010(7) 0.0108(8) 0.0014(7)
B2 0.0254(9) 0.0222(9) 0.0259(10) -0.0011(7) 0.0119(8) 0.0008(7)
B3 0.0228(9) 0.0229(9) 0.0222(9) -0.0027(7) 0.0095(8) -0.0024(7)
N1 0.0361(8) 0.0218(7) 0.0339(8) 0.0005(6) 0.0201(7) -0.0004(6)
O1 0.0222(6) 0.0228(6) 0.0400(7) 0.0043(5) 0.0102(5) 0.0003(4)
O2 0.0212(6) 0.0208(6) 0.0333(7) 0.0009(5) 0.0083(5) -0.0009(4)
O3 0.0222(6) 0.0202(6) 0.0311(6) 0.0009(5) 0.0098(5) 0.0001(4)
O4 0.0222(6) 0.0299(6) 0.0489(8) -0.0022(6) 0.0011(6) 0.0014(5)
O5 0.0334(7) 0.0224(6) 0.0385(7) 0.0027(5) -0.0002(6) 0.0042(5)

loop_
_atom_type_symbol
_atom_type_description
_atom_type_scat_dispersion_real
_atom_type_scat_dispersion_imag
_atom_type_scat_source
C C 0.0033 0.0016 'International Tables Vol C Tables 4.2.6.8 and 6.1.1.4'
H H 0.0000 0.0000 'International Tables Vol C Tables 4.2.6.8 and 6.1.1.4'
B B 0.0013 0.0007 'International Tables Vol C Tables 4.2.6.8 and 6.1.1.4'
N N 0.0061 0.0033 'International Tables Vol C Tables 4.2.6.8 and 6.1.1.4'
O O 0.0106 0.0060 'International Tables Vol C Tables 4.2.6.8 and 6.1.1.4'

loop_
_geom_angle_atom_site_label_1
_geom_angle_atom_site_label_2
_geom_angle_atom_site_label_3
_geom_angle
_geom_angle_site_symmetry_1
_geom_angle_site_symmetry_3
_geom_angle_publ_flag
C2 C1 C6 117.91(15) . . ?
C2 C1 B1 131.64(15) . . ?
C6 C1 B1 110.45(14) . . ?
C1 C2 C3 120.73(16) . . ?
C1 C2 H2 119.6 . . ?
C3 C2 H2 119.6 . . ?
C4 C3 C2 120.28(16) . . ?
C4 C3 H3 119.9 . . ?
C2 C3 H3 119.9 . . ?
C3 C4 C5 120.11(16) . . ?
C3 C4 H4 119.9 . . ?
C5 C4 H4 119.9 . . ?
C6 C5 C4 118.80(17) . . ?
C6 C5 H5 120.6 . . ?
C4 C5 H5 120.6 . . ?
C5 C6 C1 122.16(16) . . ?
C5 C6 C7 125.75(16) . . ?
C1 C6 C7 112.09(14) . . ?
N1 C7 C6 104.49(13) . . ?
N1 C7 H7A 110.9 . . ?
C6 C7 H7A 110.9 . . ?
N1 C7 H7B 110.9 . . ?
C6 C7 H7B 110.9 . . ?
H7A C7 H7B 108.9 . . ?
N1 C8 H8A 109.5 . . ?
N1 C8 H8B 109.5 . . ?
H8A C8 H8B 109.5 . . ?
N1 C8 H8C 109.5 . . ?
H8A C8 H8C 109.5 . . ?
H8B C8 H8C 109.5 . . ?
N1 C9 H9A 109.5 . . ?
N1 C9 H9B 109.5 . . ?
H9A C9 H9B 109.5 . . ?
N1 C9 H9C 109.5 . . ?
H9A C9 H9C 109.5 . . ?
H9B C9 H9C 109.5 . . ?
C15 C10 C11 116.54(14) . . ?
C15 C10 B2 120.60(14) . . ?
C11 C10 B2 122.86(14) . . ?
C12 C11 C10 122.17(15) . . ?
C12 C11 H11 118.9 . . ?
C10 C11 H11 118.9 . . ?
C11 C12 C13 119.76(15) . . ?
C11 C12 H12 120.1 . . ?
C13 C12 H12 120.1 . . ?
O4 C13 C12 115.68(14) . . ?
O4 C13 C14 124.32(14) . . ?
C12 C13 C14 119.99(15) . . ?
C15 C14 C13 119.07(15) . . ?
C15 C14 H14 120.5 . . ?
C13 C14 H14 120.5 . . ?
C14 C15 C10 122.45(15) . . ?
C14 C15 H15 118.8 . . ?
C10 C15 H15 118.8 . . ?
O4 C16 H16A 109.5 . . ?
O4 C16 H16B 109.5 . . ?
H16A C16 H16B 109.5 . . ?
O4 C16 H16C 109.5 . . ?
H16A C16 H16C 109.5 . . ?
H16B C16 H16C 109.5 . . ?
C18 C17 C22 116.22(14) . . ?
C18 C17 B3 122.46(14) . . ?
C22 C17 B3 121.32(14) . . ?
C19 C18 C17 122.94(14) . . ?
C19 C18 H18 118.5 . . ?
C17 C18 H18 118.5 . . ?
C20 C19 C18 119.22(14) . . ?
C20 C19 H19 120.4 . . ?
C18 C19 H19 120.4 . . ?
O5 C20 C19 125.02(14) . . ?
O5 C20 C21 115.53(14) . . ?
C19 C20 C21 119.45(14) . . ?
C22 C21 C20 120.00(15) . . ?
C22 C21 H21 120.0 . . ?
C20 C21 H21 120.0 . . ?
C21 C22 C17 122.13(15) . . ?
C21 C22 H22 118.9 . . ?
C17 C22 H22 118.9 . . ?
O5 C23 H23A 109.5 . . ?
O5 C23 H23B 109.5 . . ?
H23A C23 H23B 109.5 . . ?
O5 C23 H23C 109.5 . . ?
H23A C23 H23C 109.5 . . ?
H23B C23 H23C 109.5 . . ?
O1 B1 O3 113.18(13) . . ?
O1 B1 C1 116.79(14) . . ?
O3 B1 C1 114.36(13) . . ?
O1 B1 N1 107.17(12) . . ?
O3 B1 N1 106.15(12) . . ?
C1 B1 N1 96.98(11) . . ?
O1 B2 O2 120.54(14) . . ?
O1 B2 C10 120.14(14) . . ?
O2 B2 C10 119.32(14) . . ?
O3 B3 O2 120.60(14) . . ?
O3 B3 C17 121.76(14) . . ?
O2 B3 C17 117.63(13) . . ?
C9 N1 C8 109.22(13) . . ?
C9 N1 C7 111.01(13) . . ?
C8 N1 C7 108.74(13) . . ?
C9 N1 B1 113.98(12) . . ?
C8 N1 B1 109.96(13) . . ?
C7 N1 B1 103.75(12) . . ?
B2 O1 B1 122.85(13) . . ?
B2 O2 B3 119.60(13) . . ?
B3 O3 B1 122.52(13) . . ?
C13 O4 C16 117.24(13) . . ?
C20 O5 C23 117.50(13) . . ?

loop_
_geom_bond_atom_site_label_1
_geom_bond_atom_site_label_2
_geom_bond_distance
_geom_bond_site_symmetry_2
_geom_bond_publ_flag
C1 C2 1.384(2) . ?
C1 C6 1.395(2) . ?
C1 B1 1.599(2) . ?
C2 C3 1.390(2) . ?
C2 H2 0.9500 . ?
C3 C4 1.383(2) . ?
C3 H3 0.9500 . ?
C4 C5 1.387(3) . ?
C4 H4 0.9500 . ?
C5 C6 1.383(2) . ?
C5 H5 0.9500 . ?
C6 C7 1.504(2) . ?
C7 N1 1.501(2) . ?
C7 H7A 0.9900 . ?
C7 H7B 0.9900 . ?
C8 N1 1.489(2) . ?
C8 H8A 0.9800 . ?
C8 H8B 0.9800 . ?
C8 H8C 0.9800 . ?
C9 N1 1.482(2) . ?
C9 H9A 0.9800 . ?
C9 H9B 0.9800 . ?
C9 H9C 0.9800 . ?
C10 C15 1.393(2) . ?
C10 C11 1.401(2) . ?
C10 B2 1.553(2) . ?
C11 C12 1.373(2) . ?
C11 H11 0.9500 . ?
C12 C13 1.389(2) . ?
C12 H12 0.9500 . ?
C13 O4 1.3702(18) . ?
C13 C14 1.389(2) . ?
C14 C15 1.386(2) . ?
C14 H14 0.9500 . ?
C15 H15 0.9500 . ?
C16 O4 1.418(2) . ?
C16 H16A 0.9800 . ?
C16 H16B 0.9800 . ?
C16 H16C 0.9800 . ?
C17 C18 1.392(2) . ?
C17 C22 1.395(2) . ?
C17 B3 1.553(2) . ?
C18 C19 1.384(2) . ?
C18 H18 0.9500 . ?
C19 C20 1.381(2) . ?
C19 H19 0.9500 . ?
C20 O5 1.3661(18) . ?
C20 C21 1.395(2) . ?
C21 C22 1.376(2) . ?
C21 H21 0.9500 . ?
C22 H22 0.9500 . ?
C23 O5 1.426(2) . ?
C23 H23A 0.9800 . ?
C23 H23B 0.9800 . ?
C23 H23C 0.9800 . ?
B1 O1 1.447(2) . ?
B1 O3 1.457(2) . ?
B1 N1 1.701(2) . ?
B2 O1 1.352(2) . ?
B2 O2 1.385(2) . ?
B3 O3 1.3502(19) . ?
B3 O2 1.393(2) . ?
